data_7038165
loop_
_publ_author_name
'Zhang, Yu-Teng'
'Wang, Xin-Long'
'Zhou, En-Long'
'Wu, Xue-Song'
'Song, Bai-Qiao'
'Shao, Kui-Zhan'
'Su, Zhong-Min'

_publ_section_title
;
 Polyoxovanadate-based organic-inorganic hybrids: from {V5O9Cl} clusters
 to nanosized octahedral cages.
;
_journal_issue 9
_journal_name_full 'Dalton transactions (Cambridge, England : 2003)'
_journal_page_first 3698
_journal_page_last 3701
_journal_paper_doi 10.1039/c5dt04764a
_journal_volume 45
_journal_year 2016
_chemical_formula_sum 'C144 H188 Br12 Cl6 N20 O110 V30'
_chemical_formula_weight 6658.95
_space_group_crystal_system cubic
_space_group_IT_number 225
_space_group_name_Hall '-F 4 2 3'
_space_group_name_H-M_alt 'F m -3 m'
_symmetry_space_group_name_Hall '-F 4 2 3'
_symmetry_space_group_name_H-M 'F m -3 m'
_audit_creation_method SHELXL-2014/7
_audit_update_record
;
2016-01-15 deposited with the CCDC.
2016-01-25 downloaded from the CCDC.
;
_cell_angle_alpha 90
_cell_angle_beta 90
_cell_angle_gamma 90
_cell_formula_units_Z 4
_cell_length_a 33.331(5)
_cell_length_b 33.331(5)
_cell_length_c 33.331(5)
_cell_measurement_reflns_used 5733
_cell_measurement_temperature 293(2)
_cell_measurement_theta_max 25.00
_cell_measurement_theta_min 1.06
_cell_volume 37029(10)
_computing_cell_refinement 'Bruker SAINT v8.34a'
_computing_data_collection 'Bruker APEX 2'
_computing_data_reduction 'Bruker SAINT v8.34a'
_computing_molecular_graphics 'Bruker SHELXTL'
_computing_publication_material 'Bruker SHELXTL & local programs'
_computing_structure_refinement 'SHELXL-2014/7 (Sheldrick, 2014)'
_computing_structure_solution 'Bruker SHELXTL 2014/4'
_diffrn_ambient_temperature 293(2)
_diffrn_measured_fraction_theta_full 0.999
_diffrn_measured_fraction_theta_max 0.999
_diffrn_measurement_device_type 'Bruker Smart Apex II CCD'
_diffrn_measurement_method \w-2\q
_diffrn_radiation_type MoK\a
_diffrn_radiation_wavelength 0.71069
_diffrn_reflns_av_R_equivalents 0.0857
_diffrn_reflns_av_unetI/netI 0.0237
_diffrn_reflns_laue_measured_fraction_full 0.999
_diffrn_reflns_laue_measured_fraction_max 0.999
_diffrn_reflns_limit_h_max 39
_diffrn_reflns_limit_h_min -39
_diffrn_reflns_limit_k_max 39
_diffrn_reflns_limit_k_min -38
_diffrn_reflns_limit_l_max 39
_diffrn_reflns_limit_l_min -32
_diffrn_reflns_number 53582
_diffrn_reflns_point_group_measured_fraction_full 0.999
_diffrn_reflns_point_group_measured_fraction_max 0.999
_diffrn_reflns_theta_full 24.996
_diffrn_reflns_theta_max 24.996
_diffrn_reflns_theta_min 1.058
_diffrn_source 'fine-focus sealed tube'
_exptl_absorpt_coefficient_mu 2.115
_exptl_absorpt_correction_T_max 0.641
_exptl_absorpt_correction_T_min 0.608
_exptl_absorpt_correction_type multi-scan
_exptl_absorpt_process_details 'SADABS 2014/4 Bruker AXS Madison WI USA'
_exptl_crystal_colour black-green
_exptl_crystal_density_diffrn 1.194
_exptl_crystal_description block
_exptl_crystal_F_000 13136
_exptl_crystal_size_max 0.240
_exptl_crystal_size_mid 0.220
_exptl_crystal_size_min 0.210
_refine_diff_density_max 0.746
_refine_diff_density_min -0.418
_refine_diff_density_rms 0.128
_refine_ls_extinction_method none
_refine_ls_goodness_of_fit_ref 1.057
_refine_ls_hydrogen_treatment undef
_refine_ls_matrix_type full
_refine_ls_number_parameters 103
_refine_ls_number_reflns 1672
_refine_ls_number_restraints 69
_refine_ls_restrained_S_all 1.039
_refine_ls_R_factor_all 0.1130
_refine_ls_R_factor_gt 0.0893
_refine_ls_shift/su_max 0.000
_refine_ls_shift/su_mean 0.000
_refine_ls_structure_factor_coef Fsqd
_refine_ls_weighting_details 'w=1/[\s^2^(Fo^2^)+(0.2700P)^2^] where P=(Fo^2^+2Fc^2^)/3'
_refine_ls_weighting_scheme calc
_refine_ls_wR_factor_gt 0.3045
_refine_ls_wR_factor_ref 0.3363
_reflns_Friedel_coverage 0.000
_reflns_number_gt 1267
_reflns_number_total 1672
_reflns_threshold_expression 'I > 2\s(I)'
_cod_data_source_file c5dt04764a2.cif
_cod_data_source_block 1434670
_cod_depositor_comments 'Adding full bibliography for 7038163--7038165.cif.'
_cod_original_cell_volume 37029(17)
_cod_database_code 7038165
_shelx_shelxl_version_number 2014/7
_shelx_space_group_comment
;
The symmetry employed for this shelxl refinement is uniquely defined
by the following loop, which should always be used as a source of
symmetry information in preference to the above space-group names.
They are only intended as comments.
;
_platon_squeeze_void_probe_radius 1.20

loop_
_space_group_symop_operation_xyz
'x, y, z'
'-x, -y, z'
'x, -y, -z'
'-x, y, -z'
'z, x, y'
'y, z, x'
'-z, -x, y'
'-y, z, -x'
'z, -x, -y'
'-y, -z, x'
'-z, x, -y'
'y, -z, -x'
'-y, -x, -z'
'y, x, -z'
'y, -x, z'
'-y, x, z'
'-x, -z, -y'
'-z, -y, -x'
'x, z, -y'
'-z, y, x'
'x, -z, y'
'z, y, -x'
'-x, z, y'
'z, -y, x'
'x, y+1/2, z+1/2'
'-x, -y+1/2, z+1/2'
'x, -y+1/2, -z+1/2'
'-x, y+1/2, -z+1/2'
'z, x+1/2, y+1/2'
'y, z+1/2, x+1/2'
'-z, -x+1/2, y+1/2'
'-y, z+1/2, -x+1/2'
'z, -x+1/2, -y+1/2'
'-y, -z+1/2, x+1/2'
'-z, x+1/2, -y+1/2'
'y, -z+1/2, -x+1/2'
'-y, -x+1/2, -z+1/2'
'y, x+1/2, -z+1/2'
'y, -x+1/2, z+1/2'
'-y, x+1/2, z+1/2'
'-x, -z+1/2, -y+1/2'
'-z, -y+1/2, -x+1/2'
'x, z+1/2, -y+1/2'
'-z, y+1/2, x+1/2'
'x, -z+1/2, y+1/2'
'z, y+1/2, -x+1/2'
'-x, z+1/2, y+1/2'
'z, -y+1/2, x+1/2'
'x+1/2, y, z+1/2'
'-x+1/2, -y, z+1/2'
'x+1/2, -y, -z+1/2'
'-x+1/2, y, -z+1/2'
'z+1/2, x, y+1/2'
'y+1/2, z, x+1/2'
'-z+1/2, -x, y+1/2'
'-y+1/2, z, -x+1/2'
'z+1/2, -x, -y+1/2'
'-y+1/2, -z, x+1/2'
'-z+1/2, x, -y+1/2'
'y+1/2, -z, -x+1/2'
'-y+1/2, -x, -z+1/2'
'y+1/2, x, -z+1/2'
'y+1/2, -x, z+1/2'
'-y+1/2, x, z+1/2'
'-x+1/2, -z, -y+1/2'
'-z+1/2, -y, -x+1/2'
'x+1/2, z, -y+1/2'
'-z+1/2, y, x+1/2'
'x+1/2, -z, y+1/2'
'z+1/2, y, -x+1/2'
'-x+1/2, z, y+1/2'
'z+1/2, -y, x+1/2'
'x+1/2, y+1/2, z'
'-x+1/2, -y+1/2, z'
'x+1/2, -y+1/2, -z'
'-x+1/2, y+1/2, -z'
'z+1/2, x+1/2, y'
'y+1/2, z+1/2, x'
'-z+1/2, -x+1/2, y'
'-y+1/2, z+1/2, -x'
'z+1/2, -x+1/2, -y'
'-y+1/2, -z+1/2, x'
'-z+1/2, x+1/2, -y'
'y+1/2, -z+1/2, -x'
'-y+1/2, -x+1/2, -z'
'y+1/2, x+1/2, -z'
'y+1/2, -x+1/2, z'
'-y+1/2, x+1/2, z'
'-x+1/2, -z+1/2, -y'
'-z+1/2, -y+1/2, -x'
'x+1/2, z+1/2, -y'
'-z+1/2, y+1/2, x'
'x+1/2, -z+1/2, y'
'z+1/2, y+1/2, -x'
'-x+1/2, z+1/2, y'
'z+1/2, -y+1/2, x'
'-x, -y, -z'
'x, y, -z'
'-x, y, z'
'x, -y, z'
'-z, -x, -y'
'-y, -z, -x'
'z, x, -y'
'y, -z, x'
'-z, x, y'
'y, z, -x'
'z, -x, y'
'-y, z, x'
'y, x, z'
'-y, -x, z'
'-y, x, -z'
'y, -x, -z'
'x, z, y'
'z, y, x'
'-x, -z, y'
'z, -y, -x'
'-x, z, -y'
'-z, -y, x'
'x, -z, -y'
'-z, y, -x'
'-x, -y+1/2, -z+1/2'
'x, y+1/2, -z+1/2'
'-x, y+1/2, z+1/2'
'x, -y+1/2, z+1/2'
'-z, -x+1/2, -y+1/2'
'-y, -z+1/2, -x+1/2'
'z, x+1/2, -y+1/2'
'y, -z+1/2, x+1/2'
'-z, x+1/2, y+1/2'
'y, z+1/2, -x+1/2'
'z, -x+1/2, y+1/2'
'-y, z+1/2, x+1/2'
'y, x+1/2, z+1/2'
'-y, -x+1/2, z+1/2'
'-y, x+1/2, -z+1/2'
'y, -x+1/2, -z+1/2'
'x, z+1/2, y+1/2'
'z, y+1/2, x+1/2'
'-x, -z+1/2, y+1/2'
'z, -y+1/2, -x+1/2'
'-x, z+1/2, -y+1/2'
'-z, -y+1/2, x+1/2'
'x, -z+1/2, -y+1/2'
'-z, y+1/2, -x+1/2'
'-x+1/2, -y, -z+1/2'
'x+1/2, y, -z+1/2'
'-x+1/2, y, z+1/2'
'x+1/2, -y, z+1/2'
'-z+1/2, -x, -y+1/2'
'-y+1/2, -z, -x+1/2'
'z+1/2, x, -y+1/2'
'y+1/2, -z, x+1/2'
'-z+1/2, x, y+1/2'
'y+1/2, z, -x+1/2'
'z+1/2, -x, y+1/2'
'-y+1/2, z, x+1/2'
'y+1/2, x, z+1/2'
'-y+1/2, -x, z+1/2'
'-y+1/2, x, -z+1/2'
'y+1/2, -x, -z+1/2'
'x+1/2, z, y+1/2'
'z+1/2, y, x+1/2'
'-x+1/2, -z, y+1/2'
'z+1/2, -y, -x+1/2'
'-x+1/2, z, -y+1/2'
'-z+1/2, -y, x+1/2'
'x+1/2, -z, -y+1/2'
'-z+1/2, y, -x+1/2'
'-x+1/2, -y+1/2, -z'
'x+1/2, y+1/2, -z'
'-x+1/2, y+1/2, z'
'x+1/2, -y+1/2, z'
'-z+1/2, -x+1/2, -y'
'-y+1/2, -z+1/2, -x'
'z+1/2, x+1/2, -y'
'y+1/2, -z+1/2, x'
'-z+1/2, x+1/2, y'
'y+1/2, z+1/2, -x'
'z+1/2, -x+1/2, y'
'-y+1/2, z+1/2, x'
'y+1/2, x+1/2, z'
'-y+1/2, -x+1/2, z'
'-y+1/2, x+1/2, -z'
'y+1/2, -x+1/2, -z'
'x+1/2, z+1/2, y'
'z+1/2, y+1/2, x'
'-x+1/2, -z+1/2, y'
'z+1/2, -y+1/2, -x'
'-x+1/2, z+1/2, -y'
'-z+1/2, -y+1/2, x'
'x+1/2, -z+1/2, -y'
'-z+1/2, y+1/2, -x'

loop_
_atom_site_label
_atom_site_type_symbol
_atom_site_fract_x
_atom_site_fract_y
_atom_site_fract_z
_atom_site_U_iso_or_equiv
_atom_site_adp_type
_atom_site_occupancy
_atom_site_site_symmetry_order
_atom_site_calc_flag
_atom_site_refinement_flags_posn
_atom_site_refinement_flags_adp
_atom_site_refinement_flags_occupancy
_atom_site_disorder_assembly
_atom_site_disorder_group
V1 V 0.27970(4) -0.05183(3) -0.05183(3) 0.0406(6) Uani 1 2 d S T P . .
V2 V 0.32714(7) 0.0000 0.0000 0.0404(8) Uani 1 8 d S T P . .
Cl1 Cl 0.23051(10) 0.0000 0.0000 0.0495(11) Uani 1 8 d S T P . .
O1 O 0.23785(12) -0.09103(12) -0.03406(13) 0.0597(12) Uani 1 1 d . . . . .
O2 O 0.30648(12) -0.05372(13) 0.0000 0.0360(12) Uani 1 2 d S T P . .
O3 O 0.30631(17) -0.07951(11) -0.07951(11) 0.0624(17) Uani 1 2 d S T P . .
O4 O 0.3750(3) 0.0000 0.0000 0.066(3) Uani 1 8 d S T P . .
C1 C 0.2262(2) -0.1030(2) 0.0000 0.053(2) Uani 1 2 d DS T P . .
C2 C 0.1943(3) -0.1361(3) 0.0000 0.069(3) Uani 1 2 d DS T P . .
C3A C 0.1875(5) -0.1583(5) 0.0349(5) 0.083(7) Uani 0.5 1 d D . P A 1
Br1A Br 0.2101(9) -0.1502(9) 0.0880(6) 0.164(5) Uani 0.0625 1 d D U P A 1
Br1B Br 0.2308(7) -0.1680(9) 0.0747(7) 0.168(5) Uani 0.0625 1 d D U P A 1
C3B C 0.1722(5) -0.1436(5) 0.0341(5) 0.077(6) Uani 0.5 1 d D . P A -1
Br1C Br 0.1863(10) -0.1284(10) 0.0891(7) 0.168(5) Uani 0.055 1 d D U P A -1
Br1D Br 0.1614(7) -0.1039(6) 0.0751(6) 0.169(5) Uani 0.07 1 d D U P A -1

loop_
_atom_site_aniso_label
_atom_site_aniso_U_11
_atom_site_aniso_U_22
_atom_site_aniso_U_33
_atom_site_aniso_U_23
_atom_site_aniso_U_13
_atom_site_aniso_U_12
V1 0.0328(8) 0.0445(7) 0.0445(7) -0.0027(5) -0.0028(4) -0.0028(4)
V2 0.0247(12) 0.0483(10) 0.0483(10) 0.000 0.000 0.000
Cl1 0.0277(17) 0.0603(15) 0.0603(15) 0.000 0.000 0.000
O1 0.053(2) 0.060(3) 0.066(3) 0.001(2) -0.002(2) -0.0232(19)
O2 0.026(2) 0.041(3) 0.040(3) 0.000 0.000 0.0006(18)
O3 0.061(3) 0.063(2) 0.063(2) -0.019(3) 0.0056(18) 0.0056(18)
O4 0.030(6) 0.084(5) 0.084(5) 0.000 0.000 0.000
C1 0.036(4) 0.045(4) 0.078(6) 0.000 0.000 -0.018(3)
C2 0.061(6) 0.053(5) 0.092(7) 0.000 0.000 -0.024(5)
C3A 0.081(13) 0.066(12) 0.103(14) 0.015(10) -0.018(10) -0.029(10)
Br1A 0.163(6) 0.164(6) 0.164(6) -0.001(4) 0.000(4) -0.006(4)
Br1B 0.168(6) 0.167(6) 0.170(6) -0.002(4) -0.002(4) -0.005(4)
C3B 0.085(13) 0.073(13) 0.071(10) 0.002(9) 0.002(9) -0.047(11)
Br1C 0.168(6) 0.166(6) 0.169(6) 0.000(4) -0.001(4) -0.005(4)
Br1D 0.168(6) 0.167(6) 0.171(6) -0.004(4) 0.001(4) -0.004(4)

loop_
_atom_type_symbol
_atom_type_description
_atom_type_scat_dispersion_real
_atom_type_scat_dispersion_imag
_atom_type_scat_source
C C 0.0033 0.0016 'International Tables Vol C Tables 4.2.6.8 and 6.1.1.4'
O O 0.0106 0.0060 'International Tables Vol C Tables 4.2.6.8 and 6.1.1.4'
Cl Cl 0.1484 0.1585 'International Tables Vol C Tables 4.2.6.8 and 6.1.1.4'
V V 0.3005 0.5294 'International Tables Vol C Tables 4.2.6.8 and 6.1.1.4'
Br Br -0.2901 2.4595 'International Tables Vol C Tables 4.2.6.8 and 6.1.1.4'
H H 0.0000 0.0000 'International Tables Vol C Tables 4.2.6.8 and 6.1.1.4'
N N 0.0061 0.0033 'International Tables Vol C Tables 4.2.6.8 and 6.1.1.4'

loop_
_geom_angle_atom_site_label_1
_geom_angle_atom_site_label_2
_geom_angle_atom_site_label_3
_geom_angle
_geom_angle_site_symmetry_1
_geom_angle_site_symmetry_3
O3 V1 O2 104.03(19) . .
O3 V1 O2 104.03(19) . 113
O2 V1 O2 81.2(3) . 113
O3 V1 O1 100.6(2) . .
O2 V1 O1 92.05(17) . .
O2 V1 O1 155.39(18) 113 .
O3 V1 O1 100.6(2) . 113
O2 V1 O1 155.39(18) . 113
O2 V1 O1 92.05(17) 113 113
O1 V1 O1 84.3(3) . 113
O3 V1 V2 112.9(2) . .
O2 V1 V2 40.78(13) . .
O2 V1 V2 40.78(13) 113 .
O1 V1 V2 126.20(13) . .
O1 V1 V2 126.20(13) 113 .
O4 V2 O2 111.04(14) . .
O4 V2 O2 111.04(14) . 113
O2 V2 O2 82.59(9) . 113
O4 V2 O2 111.04(14) . 19
O2 V2 O2 82.59(9) . 19
O2 V2 O2 137.9(3) 113 19
O4 V2 O2 111.04(14) . 3
O2 V2 O2 137.9(3) . 3
O2 V2 O2 82.59(9) 113 3
O2 V2 O2 82.59(9) 19 3
O4 V2 V1 122.91(4) . .
O2 V2 V1 41.48(6) . .
O2 V2 V1 41.49(6) 113 .
O2 V2 V1 111.04(12) 19 .
O2 V2 V1 111.04(12) 3 .
O4 V2 V1 122.91(4) . 3
O2 V2 V1 111.04(12) . 3
O2 V2 V1 111.04(12) 113 3
O2 V2 V1 41.49(6) 19 3
O2 V2 V1 41.49(6) 3 3
V1 V2 V1 114.18(8) . 3
O4 V2 V1 122.91(4) . 98
O2 V2 V1 41.48(6) . 98
O2 V2 V1 111.04(12) 113 98
O2 V2 V1 41.49(6) 19 98
O2 V2 V1 111.04(12) 3 98
V1 V2 V1 72.83(4) . 98
V1 V2 V1 72.83(4) 3 98
O4 V2 V1 122.91(4) . 100
O2 V2 V1 111.04(12) . 100
O2 V2 V1 41.49(6) 113 100
O2 V2 V1 111.04(12) 19 100
O2 V2 V1 41.49(6) 3 100
V1 V2 V1 72.83(4) . 100
V1 V2 V1 72.83(4) 3 100
V1 V2 V1 114.18(8) 98 100
C1 O1 V1 133.3(4) . .
V2 O2 V1 97.73(14) . .
V2 O2 V1 97.74(14) . 98
V1 O2 V1 125.2(2) . 98
O1 C1 O1 127.8(6) . 98
O1 C1 C2 116.1(3) . .
O1 C1 C2 116.1(3) 98 .
C3B C2 C3A 29.6(11) . .
C3B C2 C3A 120.2(8) . 98
C3A C2 C3A 112.5(17) . 98
C3B C2 C1 120.2(7) . .
C3A C2 C1 119.6(8) . .
C3A C2 C1 119.6(8) 98 .
C3B C3A C3A 89(2) . 110
C3B C3A C2 73.7(16) . .
C3A C3A C2 119.4(8) 110 .
C3B C3A Br1A 102(3) . .
C3A C3A Br1A 111.9(9) 110 .
C2 C3A Br1A 128.4(14) . .
C3B C3A Br1B 131(3) . .
C3A C3A Br1B 113.5(9) 110 .
C2 C3A Br1B 121.6(12) . .
Br1A C3A Br1B 29.8(10) . .
C3B C3A Br1C 71(3) . .
C3A C3A Br1C 109.1(9) 110 .
C2 C3A Br1C 118.3(14) . .
Br1A C3A Br1C 31.0(9) . .
Br1B C3A Br1C 60.5(12) . .
Br1B Br1A Br1C 156(3) . .
Br1B Br1A C3A 77.5(15) . .
Br1C Br1A C3A 80.7(19) . .
Br1B Br1A C3B 95.3(17) . .
Br1C Br1A C3B 62.4(16) . .
C3A Br1A C3B 18.3(8) . .
Br1B Br1A Br1D 143(2) . .
Br1C Br1A Br1D 12.8(15) . .
C3A Br1A Br1D 69.3(11) . .
C3B Br1A Br1D 51.0(7) . .
Br1A Br1B C3A 72.7(14) . .
Br1A Br1B Br1C 12.4(16) . .
C3A Br1B Br1C 61.6(11) . .
C3A C3B C2 76.7(17) . .
C3A C3B Br1D 126(3) . .
C2 C3B Br1D 123.9(13) . .
C3A C3B Br1C 88(3) . .
C2 C3B Br1C 126.6(14) . .
Br1D C3B Br1C 37.5(10) . .
C3A C3B Br1A 59(2) . .
C2 C3B Br1A 112.5(14) . .
Br1D C3B Br1A 66.4(11) . .
Br1C C3B Br1A 29.2(10) . .
Br1A Br1C Br1D 156(3) . .
Br1A Br1C C3B 88(2) . .
Br1D Br1C C3B 70.2(11) . .
Br1A Br1C Br1B 11.6(15) . .
Br1D Br1C Br1B 144.5(19) . .
C3B Br1C Br1B 77.8(13) . .
Br1A Br1C C3A 68.3(17) . .
Br1D Br1C C3A 90.1(13) . .
C3B Br1C C3A 20.1(8) . .
Br1B Br1C C3A 57.9(10) . .
Br1C Br1D C3B 72.3(12) . .
Br1C Br1D Br1A 11.0(14) . .
C3B Br1D Br1A 62.5(10) . .

loop_
_geom_bond_atom_site_label_1
_geom_bond_atom_site_label_2
_geom_bond_distance
_geom_bond_site_symmetry_2
V1 O3 1.578(6) .
V1 O2 1.946(2) .
V1 O2 1.946(2) 113
V1 O1 2.001(4) .
V1 O1 2.001(4) 113
V1 V2 2.9103(18) .
V2 O4 1.596(10) .
V2 O2 1.918(4) .
V2 O2 1.918(4) 113
V2 O2 1.918(4) 19
V2 O2 1.918(4) 3
V2 V1 2.9104(18) 3
V2 V1 2.9104(18) 98
V2 V1 2.9104(18) 100
O1 C1 1.264(5) .
O2 V1 1.946(2) 98
C1 O1 1.264(5) 98
C1 C2 1.532(9) .
C2 C3B 1.378(12) .
C2 C3A 1.397(13) .
C2 C3A 1.397(13) 98
C3A C3B 0.71(3) .
C3A C3A 1.38(3) 110
C3A Br1A 1.944(17) .
C3A Br1B 1.988(18) .
C3A Br1C 2.07(3) .
Br1A Br1B 1.01(3) .
Br1A Br1C 1.08(3) .
Br1A C3B 2.21(3) .
Br1A Br1D 2.28(3) .
Br1B Br1C 2.04(4) .
C3B Br1D 1.934(16) .
C3B Br1C 1.958(17) .
Br1C Br1D 1.25(3) .

loop_
_platon_squeeze_void_nr
_platon_squeeze_void_average_x
_platon_squeeze_void_average_y
_platon_squeeze_void_average_z
_platon_squeeze_void_volume
_platon_squeeze_void_count_electrons
_platon_squeeze_void_content
1 0.000 0.000 0.000 774 257 ' '
2 0.474 -0.011 -0.005 14233 2050 ' '
3 0.500 0.000 0.500 774 257 ' '
4 0.500 0.500 0.000 774 257 ' '
5 0.000 0.500 0.500 774 257 ' '
